data_7029829
loop_
_publ_author_name
'Nitschke, Christian'
'K\"ockerling, Martin'
'Bernhardt, Eduard'
'K\"uppers, Torsten'
'Willner, Helge'

_publ_section_title
;
 Structural diversity and spectral and thermal properties of the first
 alkaline earth metal tetracyanidoborates: [Mg(H2O)6][B(CN)4]2,
 [Mg(H2O)2][B(CN)4]2, [Mg(DMF)6][B(CN)4]2, [Ca(H2O)3][B(CN)4]2, and
 [Ca(H2O)2(CH3CN)][B(CN)4]2.
;
_journal_issue 19
_journal_name_full 'Dalton transactions (Cambridge, England : 2003)'
_journal_page_first 7128
_journal_page_last 7138
_journal_paper_doi 10.1039/c3dt51945g
_journal_volume 43
_journal_year 2014
_chemical_formula_moiety '(Mg1 2+), 2(B C4 N4 1-), 2(H2 O1)'
_chemical_formula_sum 'C8 H4 B2 Mg N8 O2'
_chemical_formula_weight 290.12
_chemical_name_common Magnesium-bis-aqua-bis-tetracyanidoborate
_chemical_name_systematic
;
Magnesium-bis-aqua-bis-tetracyanidoborate
;
_space_group_IT_number 122
_symmetry_cell_setting tetragonal
_symmetry_space_group_name_Hall 'I -4 2bw'
_symmetry_space_group_name_H-M 'I -4 2 d'
_atom_sites_solution_hydrogens difmap
_atom_sites_solution_primary direct
_atom_sites_solution_secondary difmap
_audit_creation_method 'ct.exe (M. K\"ockerling, 1996)'
_cell_angle_alpha 90.00
_cell_angle_beta 90.00
_cell_angle_gamma 90.00
_cell_formula_units_Z 4
_cell_length_a 12.3940(4)
_cell_length_b 12.3940(4)
_cell_length_c 9.2041(3)
_cell_measurement_reflns_used 4236
_cell_measurement_temperature 295(2)
_cell_measurement_theta_max 31.13
_cell_measurement_theta_min 2.76
_cell_volume 1413.85(8)
_computing_cell_refinement 'Bruker SMART'
_computing_data_collection 'Bruker SMART'
_computing_data_reduction 'Bruker SAINT'
_computing_molecular_graphics 'Bruker SHELXTL'
_computing_publication_material 'Bruker SHELXTL'
_computing_structure_refinement 'SHELXL-97 (Sheldrick, 1997)'
_computing_structure_solution 'SHELXS-97 (Sheldrick, 1990)'
_diffrn_ambient_temperature 295(2)
_diffrn_measured_fraction_theta_full 0.996
_diffrn_measured_fraction_theta_max 0.996
_diffrn_measurement_device_type 'CCD area detector'
_diffrn_measurement_method 'phi and omega scans'
_diffrn_radiation_monochromator graphite
_diffrn_radiation_source 'fine-focus sealed tube'
_diffrn_radiation_type MoK\a
_diffrn_radiation_wavelength 0.71073
_diffrn_reflns_av_R_equivalents 0.0292
_diffrn_reflns_av_sigmaI/netI 0.0174
_diffrn_reflns_limit_h_max 17
_diffrn_reflns_limit_h_min -18
_diffrn_reflns_limit_k_max 17
_diffrn_reflns_limit_k_min -18
_diffrn_reflns_limit_l_max 13
_diffrn_reflns_limit_l_min -13
_diffrn_reflns_number 10358
_diffrn_reflns_theta_full 31.99
_diffrn_reflns_theta_max 31.99
_diffrn_reflns_theta_min 4.29
_exptl_absorpt_coefficient_mu 0.140
_exptl_absorpt_correction_T_max 0.9917
_exptl_absorpt_correction_T_min 0.9579
_exptl_absorpt_correction_type multi-scan
_exptl_absorpt_process_details Bruker-Nonius
_exptl_crystal_colour white
_exptl_crystal_density_diffrn 1.363
_exptl_crystal_density_method 'not measured'
_exptl_crystal_description irregular
_exptl_crystal_F_000 584
_exptl_crystal_size_max 0.31
_exptl_crystal_size_mid 0.08
_exptl_crystal_size_min 0.06
_refine_diff_density_max 0.177
_refine_diff_density_min -0.098
_refine_diff_density_rms 0.031
_refine_ls_abs_structure_details 'Flack H D (1983), Acta Cryst. A39, 876-881'
_refine_ls_abs_structure_Flack -0.18(19)
_refine_ls_extinction_method none
_refine_ls_goodness_of_fit_ref 1.055
_refine_ls_hydrogen_treatment refxyz
_refine_ls_matrix_type full
_refine_ls_number_parameters 52
_refine_ls_number_reflns 1233
_refine_ls_number_restraints 0
_refine_ls_restrained_S_all 1.055
_refine_ls_R_factor_all 0.0302
_refine_ls_R_factor_gt 0.0253
_refine_ls_shift/su_max 0.000
_refine_ls_shift/su_mean 0.000
_refine_ls_structure_factor_coef Fsqd
_refine_ls_weighting_details 'calc w=1/[\s^2^(Fo^2^)+(0.0374P)^2^+0.0378P] where P=(Fo^2^+2Fc^2^)/3'
_refine_ls_weighting_scheme calc
_refine_ls_wR_factor_gt 0.0604
_refine_ls_wR_factor_ref 0.0621
_reflns_number_gt 1123
_reflns_number_total 1233
_reflns_threshold_expression >2sigma(I)
_cod_data_source_file c3dt51945g1.cif
_cod_data_source_block Mg_BCN_H2O
_cod_depositor_comments
;Adding full bibliography for
 ./tmp-cod-update-bibliographies-12899/cifs/7029829.cif.
;
_cod_original_formula_sum 'C8 H4 B2 Mg1 N8 O2'
_cod_database_code 7029829

loop_
_symmetry_equiv_pos_as_xyz
'x, y, z'
'-x, -y, z'
'y, -x, -z'
'-y, x, -z'
'-x+1/2, y, -z+3/4'
'x+1/2, -y, -z+3/4'
'-y+1/2, -x, z+3/4'
'y+1/2, x, z+3/4'
'x+1/2, y+1/2, z+1/2'
'-x+1/2, -y+1/2, z+1/2'
'y+1/2, -x+1/2, -z+1/2'
'-y+1/2, x+1/2, -z+1/2'
'-x+1, y+1/2, -z+5/4'
'x+1, -y+1/2, -z+5/4'
'-y+1, -x+1/2, z+5/4'
'y+1, x+1/2, z+5/4'

loop_
_atom_site_label
_atom_site_type_symbol
_atom_site_fract_x
_atom_site_fract_y
_atom_site_fract_z
_atom_site_U_iso_or_equiv
_atom_site_adp_type
_atom_site_occupancy
_atom_site_symmetry_multiplicity
_atom_site_calc_flag
_atom_site_refinement_flags
Mg1 Mg 1.0000 -0.5000 0.2500 0.02050(11) Uani 1 4 d S
O1 O 1.0000 -0.5000 0.02865(9) 0.0441(2) Uani 1 2 d S
N1 N 0.85434(6) -0.59803(6) 0.22935(8) 0.03188(17) Uani 1 1 d .
C2 C 0.64212(6) -0.80300(7) 0.24894(9) 0.02985(16) Uani 1 1 d .
B1 B 0.71432(10) -0.7500 0.1250 0.0248(2) Uani 1 2 d S
C1 C 0.79245(6) -0.65944(6) 0.19013(9) 0.02772(16) Uani 1 1 d .
N2 N 0.59335(8) -0.84381(8) 0.33771(9) 0.0459(2) Uani 1 1 d .
H1 H 1.0259(14) -0.4565(11) -0.0241(17) 0.069 Uiso 1 1 d .

loop_
_atom_site_aniso_label
_atom_site_aniso_U_11
_atom_site_aniso_U_22
_atom_site_aniso_U_33
_atom_site_aniso_U_23
_atom_site_aniso_U_13
_atom_site_aniso_U_12
Mg1 0.02074(14) 0.02074(14) 0.0200(2) 0.000 0.000 0.000
O1 0.0627(7) 0.0460(5) 0.0235(4) 0.000 0.000 -0.0290(6)
N1 0.0301(3) 0.0299(3) 0.0357(4) 0.0033(3) 0.0004(3) -0.0052(3)
C2 0.0292(4) 0.0296(3) 0.0307(3) 0.0004(3) -0.0009(3) -0.0041(3)
B1 0.0224(5) 0.0244(5) 0.0275(5) 0.0033(4) 0.000 0.000
C1 0.0261(3) 0.0279(4) 0.0291(3) 0.0059(3) 0.0016(3) 0.0007(3)
N2 0.0506(5) 0.0469(5) 0.0401(4) 0.0027(4) 0.0097(4) -0.0137(4)

loop_
_atom_type_symbol
_atom_type_description
_atom_type_scat_dispersion_real
_atom_type_scat_dispersion_imag
_atom_type_scat_source
C C 0.0033 0.0016 'International Tables Vol C Tables 4.2.6.8 and 6.1.1.4'
H H 0.0000 0.0000 'International Tables Vol C Tables 4.2.6.8 and 6.1.1.4'
B B 0.0013 0.0007 'International Tables Vol C Tables 4.2.6.8 and 6.1.1.4'
N N 0.0061 0.0033 'International Tables Vol C Tables 4.2.6.8 and 6.1.1.4'
O O 0.0106 0.0060 'International Tables Vol C Tables 4.2.6.8 and 6.1.1.4'
Mg Mg 0.0486 0.0363 'International Tables Vol C Tables 4.2.6.8 and 6.1.1.4'

loop_
_geom_angle_atom_site_label_1
_geom_angle_atom_site_label_2
_geom_angle_atom_site_label_3
_geom_angle
_geom_angle_site_symmetry_1
_geom_angle_site_symmetry_3
O1 Mg1 O1 180.0 11_655 .
O1 Mg1 N1 85.01(2) 11_655 12_535
O1 Mg1 N1 94.99(2) . 12_535
O1 Mg1 N1 94.99(2) 11_655 2_745
O1 Mg1 N1 85.01(2) . 2_745
N1 Mg1 N1 90.432(4) 12_535 2_745
O1 Mg1 N1 94.99(2) 11_655 .
O1 Mg1 N1 85.01(2) . .
N1 Mg1 N1 90.435(4) 12_535 .
N1 Mg1 N1 170.02(4) 2_745 .
O1 Mg1 N1 85.01(2) 11_655 11_655
O1 Mg1 N1 94.99(2) . 11_655
N1 Mg1 N1 170.01(4) 12_535 11_655
N1 Mg1 N1 90.434(4) 2_745 11_655
N1 Mg1 N1 90.434(4) . 11_655
C1 N1 Mg1 162.87(7) . .
N2 C2 B1 177.45(9) . .
C2 B1 C2 111.58(9) . 14_434
C2 B1 C1 111.19(4) . .
C2 B1 C1 108.63(4) 14_434 .
C2 B1 C1 108.63(4) . 14_434
C2 B1 C1 111.19(4) 14_434 14_434
C1 B1 C1 105.46(9) . 14_434
N1 C1 B1 174.53(8) . .

loop_
_geom_bond_atom_site_label_1
_geom_bond_atom_site_label_2
_geom_bond_distance
_geom_bond_site_symmetry_2
Mg1 O1 2.0373(8) 11_655
Mg1 O1 2.0374(8) .
Mg1 N1 2.1843(7) 12_535
Mg1 N1 2.1843(7) 2_745
Mg1 N1 2.1843(7) .
Mg1 N1 2.1844(7) 11_655
N1 C1 1.1393(11) .
C2 N2 1.1353(11) .
C2 B1 1.5917(11) .
B1 C2 1.5917(11) 14_434
B1 C1 1.5991(11) .
B1 C1 1.5991(11) 14_434
